data_9017602
loop_
_publ_author_name
'Radica, F.'
'Capitelli, F.'
'Bellatreccia, F.'
'Della Ventura, G.'
'Cavallo, A.'
'Piccinini, M.'
'Hawthorne, F. C.'

_publ_section_title
;
 Spectroscopy and X-ray structure refinement of sekaninaite
 from Dolni Bory (Czech Republic)
;
_journal_name_full 'Mineralogical Magazine'
_journal_page_first 485
_journal_page_last 498
_journal_volume 77
_journal_year 2013
_chemical_compound_source 'Dolni Bory, Czech Republic'
_chemical_formula_sum 'C0.03 H1.24 Al4 Fe1.746 Li0.18 Mg0.07 Na0.203 O18.68 Si5'
_chemical_name_mineral Sekaninaite
_space_group_IT_number 66
_space_group_name_Hall '-C 2 2c'
_space_group_name_H-M_alt 'C c c m'
_symmetry_space_group_name_H-M 'C c c m'
_cell_angle_alpha 90
_cell_angle_beta 90
_cell_angle_gamma 90
_cell_formula_units_Z 4
_cell_length_a 17.2340
_cell_length_b 9.8457
_cell_length_c 9.3463
_cell_volume 1585.888
_database_code_amcsd 0020088
_exptl_crystal_density_diffrn 2.739
_cod_data_source_file inputs/fixed/downloads/18/18508.cif
_cod_data_source_block 18508
_cod_original_formula_sum 'Na.203 Mg.07 Fe1.746 Li.18 Al4 Si5 O18.68 C.03 H1.24'
_cod_database_code 9017602

loop_
_space_group_symop_operation_xyz
x,y,z
1/2+x,1/2+y,z
x,-y,1/2+z
1/2+x,1/2-y,1/2+z
-x,y,1/2-z
1/2-x,1/2+y,1/2-z
-x,y,1/2+z
1/2-x,1/2+y,1/2+z
x,-y,1/2-z
1/2+x,1/2-y,1/2-z
x,y,-z
1/2+x,1/2+y,-z
-x,-y,z
1/2-x,1/2-y,z
-x,-y,-z
1/2-x,1/2-y,-z

loop_
_atom_site_label
_atom_site_fract_x
_atom_site_fract_y
_atom_site_fract_z
_atom_site_occupancy
_atom_site_U_iso_or_equiv
_atom_site_type_symbol
_atom_site_attached_hydrogens
Na 0.00000 0.00000 0.00000 0.20300 0.03500 Na 0
MgM 0.33688 0.00000 0.25000 0.03500 0.01448 Mg 0
FeM 0.33688 0.00000 0.25000 0.87300 0.01448 Fe 0
LiM 0.33688 0.00000 0.25000 0.09000 0.01448 Li 0
AlT4 0.25000 0.25000 0.25011 1.00000 0.01421 Al 0
AlT5 0.04972 0.30757 0.00000 1.00000 0.01298 Al 0
SiT1 0.00000 0.50000 0.25000 1.00000 0.01360 Si 0
SiT2 0.18999 0.07921 0.00000 1.00000 0.01273 Si 0
SiT3 0.13471 0.76594 0.00000 1.00000 0.01270 Si 0
O1 0.24402 0.89508 0.35809 1.00000 0.01660 O 0
O2 0.06074 0.58523 0.34885 1.00000 0.01650 O 0
O3 0.82705 0.69477 0.35782 1.00000 0.01670 O 0
O4 0.04328 0.75430 0.00000 1.00000 0.02100 O 0
O5 0.11931 0.18336 0.00000 1.00000 0.02090 O 0
O6 0.16213 -0.07670 0.00000 1.00000 0.02040 O 0
O7 0.05800 0.00000 0.25000 0.03000 0.06900 O 0
Wat8 0.00000 0.00000 0.25000 0.62000 0.10100 O 2
C8 0.00000 0.00000 0.25000 0.03000 0.10100 C 0

loop_
_cod_changelog_entry_id
_cod_changelog_entry_author
_cod_changelog_entry_date
_cod_changelog_entry_text
1
;cod-tools version 3.8.0
Id: cif_guess_AMCSD_atom_types 9574 2023-05-10 09:00:05Z saulius
;
2023-05-10T18:58:23+03:00
;Derived atom types and hydrogen counts
from atom names that follow the AMCSD naming convention
(Wat == water, O-H == hydroxyl).
;

loop_
_cod_related_entry_id
_cod_related_entry_database
_cod_related_entry_code
1 AMCSD 0020088
